data_7220355
loop_
_publ_author_name
'Wang, Xiu-Li'
'Gong, Chun-Hua'
'Zhang, Ju-Wen'
'Liu, Guo-Cheng'
'Kan, Xiao-Min'
'Xu, Na'

_publ_section_title
;
 Polyoxometalate-directed assembly of various multinuclear metal--organic
 complexes with 4-amino-1,2,4-triazole and selective photocatalysis for
 organic dye degradation
;
_journal_issue 22
_journal_name_full CrystEngComm
_journal_page_first 4179
_journal_paper_doi 10.1039/C5CE00411J
_journal_volume 17
_journal_year 2015
_chemical_formula_sum 'C6 H17 Cu3 N12 O18 V5'
_chemical_formula_weight 990.64
_chemical_name_systematic
; 
 ? 
;
_space_group_IT_number 2
_symmetry_cell_setting triclinic
_symmetry_space_group_name_Hall '-P 1'
_symmetry_space_group_name_H-M 'P -1'
_atom_sites_solution_hydrogens geom
_atom_sites_solution_primary direct
_atom_sites_solution_secondary difmap
_audit_creation_method SHELXL-97
_audit_update_record
;
2015-04-02 deposited with the CCDC.
2015-04-21 downloaded from the CCDC.
;
_cell_angle_alpha 86.1540(10)
_cell_angle_beta 75.8790(10)
_cell_angle_gamma 75.8440(10)
_cell_formula_units_Z 2
_cell_length_a 8.7273(9)
_cell_length_b 12.8497(9)
_cell_length_c 12.8591(10)
_cell_measurement_temperature 296(2)
_cell_measurement_theta_max 25.00
_cell_measurement_theta_min 1.63
_cell_volume 1356.0(2)
_computing_cell_refinement 'SMART (Bruker, 2001)'
_computing_data_collection 'SMART (Bruker, 2001)'
_computing_data_reduction 'SAINT+ (Bruker, 1999)'
_computing_molecular_graphics 'PLATON (Spek, 2003)'
_computing_publication_material 'SHELXTL (1998)'
_computing_structure_refinement 'SHELXL-97 (Sheldrick, 2008)'
_computing_structure_solution 'SHELXS-97 (Sheldrick, 2008)'
_diffrn_ambient_temperature 296(2)
_diffrn_measured_fraction_theta_full 0.994
_diffrn_measured_fraction_theta_max 0.994
_diffrn_measurement_device_type 'CCD area detector'
_diffrn_measurement_method 'phi and omega scans'
_diffrn_radiation_monochromator graphite
_diffrn_radiation_source 'fine-focus sealed tube'
_diffrn_radiation_type MoK\a
_diffrn_radiation_wavelength 0.71073
_diffrn_reflns_av_R_equivalents 0.0183
_diffrn_reflns_av_unetI/netI 0.0412
_diffrn_reflns_limit_h_max 10
_diffrn_reflns_limit_h_min -9
_diffrn_reflns_limit_k_max 15
_diffrn_reflns_limit_k_min -13
_diffrn_reflns_limit_l_max 11
_diffrn_reflns_limit_l_min -15
_diffrn_reflns_number 6986
_diffrn_reflns_theta_full 25.00
_diffrn_reflns_theta_max 25.00
_diffrn_reflns_theta_min 1.63
_exptl_absorpt_coefficient_mu 4.047
_exptl_absorpt_correction_T_max 0.6877
_exptl_absorpt_correction_T_min 0.5462
_exptl_absorpt_correction_type multi-scan
_exptl_absorpt_process_details SADABS
_exptl_crystal_colour GREEN
_exptl_crystal_density_diffrn 2.426
_exptl_crystal_density_method 'not measured'
_exptl_crystal_description BLOCK
_exptl_crystal_F_000 966
_exptl_crystal_size_max 0.17
_exptl_crystal_size_mid 0.14
_exptl_crystal_size_min 0.10
_refine_diff_density_max 1.081
_refine_diff_density_min -0.582
_refine_diff_density_rms 0.125
_refine_ls_extinction_method none
_refine_ls_goodness_of_fit_ref 1.062
_refine_ls_hydrogen_treatment constr
_refine_ls_matrix_type full
_refine_ls_number_parameters 400
_refine_ls_number_reflns 4762
_refine_ls_number_restraints 0
_refine_ls_restrained_S_all 1.062
_refine_ls_R_factor_all 0.0488
_refine_ls_R_factor_gt 0.0354
_refine_ls_shift/su_max 0.003
_refine_ls_shift/su_mean 0.000
_refine_ls_structure_factor_coef Fsqd
_refine_ls_weighting_details 'calc w=1/[\s^2^(Fo^2^)+(0.0588P)^2^+0.2849P] where P=(Fo^2^+2Fc^2^)/3'
_refine_ls_weighting_scheme calc
_refine_ls_wR_factor_gt 0.0901
_refine_ls_wR_factor_ref 0.1014
_reflns_number_gt 3866
_reflns_number_total 4762
_reflns_threshold_expression >2sigma(I)
_cod_data_source_file c5ce00411j2.cif
_cod_data_source_block 5
_cod_depositor_comments
;
The following automatic conversions were performed:

'_symmetry_cell_setting' value 'TRICLINIC' changed to 'triclinic'
according to
/usr/data/users/saulius/crontab/automatic-downloads/rss-feeds/RSC/lib/dictionaries/cif_core.dic
dictionary named 'cif_core.dic' version 2.4.2 from 2011-04-26.

Automatic conversion script
Id: cif_fix_values 3271 2015-04-21 07:52:19Z andrius 

 Adding full bibliography for 7220351--7220355.cif.
;
_cod_database_code 7220355

loop_
_symmetry_equiv_pos_as_xyz
'x, y, z'
'-x, -y, -z'

loop_
_atom_site_label
_atom_site_type_symbol
_atom_site_fract_x
_atom_site_fract_y
_atom_site_fract_z
_atom_site_U_iso_or_equiv
_atom_site_adp_type
_atom_site_occupancy
_atom_site_symmetry_multiplicity
_atom_site_calc_flag
_atom_site_refinement_flags
Cu1 Cu 0.53183(7) 0.11841(5) 0.66554(5) 0.01731(16) Uani 1 1 d .
V1 V 0.65598(10) -0.14284(7) 0.68504(6) 0.0185(2) Uani 1 1 d .
N1 N 0.4223(5) 0.1007(3) 0.8178(3) 0.0215(9) Uani 1 1 d .
O1 O 0.5513(4) -0.0309(3) 0.6357(3) 0.0237(8) Uani 1 1 d .
C1 C 0.3116(6) 0.0491(4) 0.8595(4) 0.0262(12) Uani 1 1 d .
H1 H 0.2696 0.0081 0.8217 0.031 Uiso 1 1 calc R
O1W O -0.0497(5) -0.2709(4) 1.0998(4) 0.0638(15) Uani 1 1 d .
H1WA H -0.0001 -0.3095 1.0450 0.077 Uiso 1 1 d R
H1WB H 0.0122 -0.2325 1.1096 0.077 Uiso 1 1 d R
Cu2 Cu 0.57058(8) 0.26819(5) 0.86421(5) 0.02113(16) Uani 1 1 d .
V2 V 0.38947(10) -0.27159(7) 0.87159(6) 0.0170(2) Uani 1 1 d .
N2 N 0.4514(5) 0.1517(3) 0.8988(3) 0.0223(9) Uani 1 1 d .
O2 O 0.7602(5) -0.1061(4) 0.7582(3) 0.0426(11) Uani 1 1 d .
C2 C 0.3551(6) 0.1290(4) 0.9879(4) 0.0248(12) Uani 1 1 d .
H2 H 0.3486 0.1536 1.0555 0.030 Uiso 1 1 calc R
O2W O 0.8437(5) 0.1637(3) 0.8298(3) 0.0401(10) Uani 1 1 d .
Cu3 Cu 0.69802(8) 0.33708(5) 0.60243(5) 0.02392(17) Uani 1 1 d .
V3 V 0.23766(10) -0.47383(7) 0.83755(7) 0.0213(2) Uani 1 1 d .
O3 O 0.5112(5) -0.2080(3) 0.7694(3) 0.0384(10) Uani 1 1 d .
N3 N 0.2669(5) 0.0643(3) 0.9662(3) 0.0243(10) Uani 1 1 d .
C3 C 0.7337(6) 0.0686(4) 0.4425(4) 0.0223(11) Uani 1 1 d .
H3 H 0.7142 0.0010 0.4397 0.027 Uiso 1 1 calc R
O4 O 0.2073(5) -0.1981(3) 0.8992(3) 0.0427(11) Uani 1 1 d .
N4 N 0.1365(6) 0.0329(4) 1.0369(4) 0.0453(14) Uani 1 1 d .
H4A H 0.1674 -0.0292 1.0706 0.054 Uiso 1 1 d R
H4B H 0.0851 0.0810 1.0888 0.054 Uiso 1 1 d R
C4 C 0.8239(6) 0.2127(4) 0.3993(4) 0.0256(12) Uani 1 1 d .
H4 H 0.8785 0.2622 0.3612 0.031 Uiso 1 1 calc R
V4 V 0.22821(10) -0.51733(7) 0.59967(7) 0.0186(2) Uani 1 1 d .
O5 O 0.4579(4) -0.2897(3) 0.9840(3) 0.0286(9) Uani 1 1 d .
C5 C 0.6962(6) 0.4610(4) 0.8819(4) 0.0267(12) Uani 1 1 d .
H5 H 0.6759 0.4584 0.9563 0.032 Uiso 1 1 calc R
N5 N 0.6719(5) 0.1351(3) 0.5235(3) 0.0209(9) Uani 1 1 d .
V5 V 0.15152(10) -0.75433(6) 0.56430(6) 0.0170(2) Uani 1 1 d .
O6 O 0.3914(4) -0.3996(3) 0.8271(3) 0.0299(9) Uani 1 1 d .
C6 C 0.7673(6) 0.5108(4) 0.7188(4) 0.0250(12) Uani 1 1 d .
H6 H 0.8056 0.5489 0.6580 0.030 Uiso 1 1 calc R
N6 N 0.7288(5) 0.2259(3) 0.4951(3) 0.0199(9) Uani 1 1 d .
O7 O 0.0966(5) -0.4292(4) 0.9441(3) 0.0383(10) Uani 1 1 d .
N7 N 0.8294(5) 0.1140(3) 0.3649(3) 0.0228(10) Uani 1 1 d .
O8 O 0.3097(5) -0.6030(3) 0.8556(4) 0.0411(11) Uani 1 1 d .
N8 N 0.9153(6) 0.0675(4) 0.2647(4) 0.0343(12) Uani 1 1 d .
H8A H 1.0207 0.0648 0.2534 0.041 Uiso 1 1 d R
H8B H 0.9004 0.0023 0.2665 0.041 Uiso 1 1 d R
N9 N 0.6670(5) 0.3939(3) 0.8235(3) 0.0201(9) Uani 1 1 d .
O9 O 0.1437(4) -0.4488(3) 0.7264(3) 0.0302(9) Uani 1 1 d .
N10 N 0.7116(5) 0.4243(3) 0.7189(3) 0.0196(9) Uani 1 1 d .
O10 O 0.1206(4) -0.6149(3) 0.5911(3) 0.0288(9) Uani 1 1 d .
N11 N 0.7603(5) 0.5353(3) 0.8195(3) 0.0224(10) Uani 1 1 d .
O11 O 0.7900(5) -0.2253(3) 0.5792(3) 0.0374(10) Uani 1 1 d .
N12 N 0.8003(5) 0.6259(4) 0.8521(4) 0.0349(12) Uani 1 1 d .
H12A H 0.7236 0.6613 0.9064 0.042 Uiso 1 1 d R
H12B H 0.8916 0.6103 0.8769 0.042 Uiso 1 1 d R
O12 O 0.2948(4) -0.8254(3) 0.6198(3) 0.0326(9) Uani 1 1 d .
O13 O 0.2032(4) -0.4253(3) 0.5041(3) 0.0229(8) Uani 1 1 d .
O14 O -0.0180(4) -0.7914(3) 0.6161(3) 0.0297(9) Uani 1 1 d .
O15 O 0.5613(4) 0.2568(2) 0.7097(2) 0.0165(7) Uani 1 1 d .
O16 O 0.4179(4) -0.5732(3) 0.5916(3) 0.0357(10) Uani 1 1 d .

loop_
_atom_site_aniso_label
_atom_site_aniso_U_11
_atom_site_aniso_U_22
_atom_site_aniso_U_33
_atom_site_aniso_U_23
_atom_site_aniso_U_13
_atom_site_aniso_U_12
Cu1 0.0239(3) 0.0156(3) 0.0121(3) -0.0006(2) -0.0007(2) -0.0075(2)
V1 0.0233(4) 0.0192(5) 0.0110(4) 0.0001(3) 0.0006(4) -0.0058(4)
N1 0.027(2) 0.020(2) 0.016(2) -0.0042(17) 0.0019(19) -0.0091(19)
O1 0.035(2) 0.0165(18) 0.0183(18) 0.0015(14) -0.0035(16) -0.0063(16)
C1 0.035(3) 0.025(3) 0.020(3) -0.005(2) 0.000(2) -0.013(2)
O1W 0.043(3) 0.061(3) 0.079(4) -0.028(3) 0.003(3) -0.007(2)
Cu2 0.0337(4) 0.0220(3) 0.0109(3) 0.0012(2) -0.0048(3) -0.0133(3)
V2 0.0209(4) 0.0170(4) 0.0123(4) 0.0013(3) -0.0015(3) -0.0056(3)
N2 0.031(2) 0.021(2) 0.016(2) 0.0019(17) -0.0056(19) -0.0100(19)
O2 0.044(2) 0.058(3) 0.032(2) -0.007(2) -0.011(2) -0.019(2)
C2 0.033(3) 0.027(3) 0.016(3) 0.005(2) -0.004(2) -0.014(2)
O2W 0.039(2) 0.030(2) 0.039(2) 0.0038(18) -0.001(2) 0.0049(18)
Cu3 0.0416(4) 0.0209(3) 0.0115(3) -0.0008(2) -0.0001(3) -0.0175(3)
V3 0.0229(5) 0.0225(5) 0.0212(5) 0.0006(4) -0.0075(4) -0.0081(4)
O3 0.044(2) 0.034(2) 0.031(2) 0.0101(18) 0.004(2) -0.014(2)
N3 0.027(2) 0.028(3) 0.017(2) 0.0009(18) 0.0029(19) -0.012(2)
C3 0.026(3) 0.023(3) 0.017(3) -0.002(2) -0.001(2) -0.008(2)
O4 0.032(2) 0.039(3) 0.045(3) 0.000(2) 0.000(2) 0.0056(19)
N4 0.049(3) 0.048(3) 0.034(3) -0.003(2) 0.018(3) -0.029(3)
C4 0.034(3) 0.024(3) 0.020(3) 0.000(2) -0.002(2) -0.013(2)
V4 0.0212(4) 0.0188(5) 0.0174(4) 0.0033(3) -0.0058(4) -0.0075(4)
O5 0.040(2) 0.038(2) 0.0109(18) -0.0001(16) -0.0060(16) -0.0135(18)
C5 0.033(3) 0.026(3) 0.024(3) -0.004(2) -0.012(2) -0.006(2)
N5 0.025(2) 0.021(2) 0.018(2) -0.0035(18) -0.0004(18) -0.0115(19)
V5 0.0187(4) 0.0155(4) 0.0158(4) 0.0002(3) -0.0019(3) -0.0044(3)
O6 0.0235(18) 0.029(2) 0.038(2) -0.0137(17) -0.0030(17) -0.0087(16)
C6 0.022(3) 0.023(3) 0.029(3) -0.003(2) 0.000(2) -0.010(2)
N6 0.029(2) 0.020(2) 0.013(2) 0.0023(17) -0.0016(18) -0.0128(19)
O7 0.034(2) 0.055(3) 0.024(2) -0.0046(19) 0.0002(18) -0.014(2)
N7 0.026(2) 0.027(2) 0.015(2) -0.0077(18) 0.0003(19) -0.0074(19)
O8 0.036(2) 0.029(2) 0.058(3) 0.016(2) -0.013(2) -0.0082(19)
N8 0.031(3) 0.041(3) 0.028(3) -0.016(2) 0.007(2) -0.013(2)
N9 0.029(2) 0.019(2) 0.015(2) 0.0011(17) -0.0105(19) -0.0070(19)
O9 0.033(2) 0.033(2) 0.025(2) -0.0081(17) -0.0089(17) -0.0043(17)
N10 0.021(2) 0.020(2) 0.016(2) -0.0025(17) 0.0012(18) -0.0066(18)
O10 0.030(2) 0.0162(19) 0.042(2) -0.0020(16) -0.0088(18) -0.0073(16)
N11 0.022(2) 0.019(2) 0.029(2) -0.0040(19) -0.010(2) -0.0060(18)
O11 0.045(2) 0.035(2) 0.019(2) -0.0033(17) 0.0018(18) 0.0058(19)
N12 0.028(2) 0.026(3) 0.053(3) -0.016(2) -0.009(2) -0.008(2)
O12 0.031(2) 0.032(2) 0.037(2) 0.0053(18) -0.0147(19) -0.0051(17)
O13 0.0299(19) 0.0214(19) 0.0169(19) 0.0068(14) -0.0027(16) -0.0097(16)
O14 0.030(2) 0.037(2) 0.027(2) 0.0064(17) -0.0073(17) -0.0174(18)
O15 0.0248(17) 0.0146(17) 0.0111(16) -0.0007(13) -0.0009(14) -0.0101(14)
O16 0.025(2) 0.041(3) 0.040(2) 0.0064(19) -0.0071(18) -0.0068(18)

loop_
_atom_type_symbol
_atom_type_description
_atom_type_scat_dispersion_real
_atom_type_scat_dispersion_imag
_atom_type_scat_source
C C 0.0033 0.0016 'International Tables Vol C Tables 4.2.6.8 and 6.1.1.4'
H H 0.0000 0.0000 'International Tables Vol C Tables 4.2.6.8 and 6.1.1.4'
N N 0.0061 0.0033 'International Tables Vol C Tables 4.2.6.8 and 6.1.1.4'
O O 0.0106 0.0060 'International Tables Vol C Tables 4.2.6.8 and 6.1.1.4'
V V 0.3005 0.5294 'International Tables Vol C Tables 4.2.6.8 and 6.1.1.4'
Cu Cu 0.3201 1.2651 'International Tables Vol C Tables 4.2.6.8 and 6.1.1.4'

loop_
_geom_angle_atom_site_label_1
_geom_angle_atom_site_label_2
_geom_angle_atom_site_label_3
_geom_angle
_geom_angle_site_symmetry_1
_geom_angle_site_symmetry_3
O1 Cu1 N5 90.43(16) . .
O1 Cu1 N1 91.70(15) . .
N5 Cu1 N1 170.66(17) . .
O1 Cu1 O15 165.73(14) . .
N5 Cu1 O15 89.27(14) . .
N1 Cu1 O15 86.43(14) . .
O1 Cu1 O12 93.77(14) . 1_565
N5 Cu1 O12 97.11(16) . 1_565
N1 Cu1 O12 91.82(16) . 1_565
O15 Cu1 O12 100.42(14) . 1_565
O2 V1 O1 107.4(2) . .
O2 V1 O11 109.5(2) . .
O1 V1 O11 110.49(18) . .
O2 V1 O3 108.6(2) . .
O1 V1 O3 107.45(18) . .
O11 V1 O3 113.19(19) . .
C1 N1 N2 108.1(4) . .
C1 N1 Cu1 130.1(4) . .
N2 N1 Cu1 121.7(3) . .
V1 O1 Cu1 129.6(2) . .
N1 C1 N3 109.2(4) . .
O5 Cu2 N9 92.86(16) 2_657 .
O5 Cu2 N2 89.65(16) 2_657 .
N9 Cu2 N2 173.26(17) . .
O5 Cu2 O15 170.71(15) 2_657 .
N9 Cu2 O15 89.07(14) . .
N2 Cu2 O15 87.48(14) . .
O5 Cu2 O2W 97.56(15) 2_657 .
N9 Cu2 O2W 85.91(16) . .
N2 Cu2 O2W 99.96(16) . .
O15 Cu2 O2W 91.64(14) . .
O4 V2 O5 108.4(2) . .
O4 V2 O3 108.9(2) . .
O5 V2 O3 112.09(19) . .
O4 V2 O6 110.4(2) . .
O5 V2 O6 107.71(19) . .
O3 V2 O6 109.36(18) . .
C2 N2 N1 106.9(4) . .
C2 N2 Cu2 130.7(3) . .
N1 N2 Cu2 119.9(3) . .
N2 C2 N3 109.3(4) . .
O13 Cu3 N10 91.89(16) 2_656 .
O13 Cu3 N6 91.20(16) 2_656 .
N10 Cu3 N6 166.44(17) . .
O13 Cu3 O15 171.09(14) 2_656 .
N10 Cu3 O15 89.78(15) . .
N6 Cu3 O15 89.20(14) . .
O7 V3 O8 107.8(2) . .
O7 V3 O9 106.87(19) . .
O8 V3 O9 111.9(2) . .
O7 V3 O6 106.13(18) . .
O8 V3 O6 111.41(19) . .
O9 V3 O6 112.29(18) . .
V2 O3 V1 168.9(3) . .
C1 N3 C2 106.4(4) . .
C1 N3 N4 126.0(4) . .
C2 N3 N4 126.9(4) . .
N5 C3 N7 108.9(4) . .
N6 C4 N7 108.0(4) . .
O16 V4 O13 111.95(19) . .
O16 V4 O10 110.40(19) . .
O13 V4 O10 109.19(17) . .
O16 V4 O9 108.88(19) . .
O13 V4 O9 106.84(18) . .
O10 V4 O9 109.50(18) . .
V2 O5 Cu2 151.6(2) . 2_657
N9 C5 N11 110.1(5) . .
C3 N5 N6 107.2(4) . .
C3 N5 Cu1 130.9(4) . .
N6 N5 Cu1 121.8(3) . .
O14 V5 O12 108.95(19) . .
O14 V5 O10 108.72(18) . .
O12 V5 O10 109.84(18) . .
O14 V5 O11 110.30(19) . 2_646
O12 V5 O11 109.80(19) . 2_646
O10 V5 O11 109.21(18) . 2_646
V2 O6 V3 133.9(2) . .
N10 C6 N11 109.6(5) . .
C4 N6 N5 108.5(4) . .
C4 N6 Cu3 129.5(3) . .
N5 N6 Cu3 120.9(3) . .
C3 N7 C4 107.4(4) . .
C3 N7 N8 125.4(4) . .
C4 N7 N8 127.1(4) . .
C5 N9 N10 107.8(4) . .
C5 N9 Cu2 130.7(4) . .
N10 N9 Cu2 121.4(3) . .
V3 O9 V4 123.7(2) . .
C6 N10 N9 106.7(4) . .
C6 N10 Cu3 132.5(4) . .
N9 N10 Cu3 120.7(3) . .
V4 O10 V5 141.6(2) . .
C6 N11 C5 105.8(4) . .
C6 N11 N12 126.2(5) . .
C5 N11 N12 127.9(4) . .
V1 O11 V5 145.2(2) . 2_646
V5 O12 Cu1 160.9(2) . 1_545
V4 O13 Cu3 146.7(2) . 2_656
Cu1 O15 Cu3 118.38(15) . .
Cu1 O15 Cu2 116.98(15) . .
Cu3 O15 Cu2 115.68(14) . .

loop_
_geom_bond_atom_site_label_1
_geom_bond_atom_site_label_2
_geom_bond_distance
_geom_bond_site_symmetry_2
Cu1 O1 1.940(3) .
Cu1 N5 1.966(4) .
Cu1 N1 1.983(4) .
Cu1 O15 1.995(3) .
Cu1 O12 2.225(4) 1_565
V1 O2 1.619(4) .
V1 O1 1.680(4) .
V1 O11 1.775(4) .
V1 O3 1.789(4) .
N1 C1 1.294(6) .
N1 N2 1.372(5) .
C1 N3 1.346(6) .
Cu2 O5 1.936(3) 2_657
Cu2 N9 1.982(4) .
Cu2 N2 1.991(4) .
Cu2 O15 2.025(3) .
Cu2 O2W 2.383(4) .
V2 O4 1.606(4) .
V2 O5 1.676(3) .
V2 O3 1.767(4) .
V2 O6 1.773(3) .
N2 C2 1.308(6) .
C2 N3 1.346(6) .
Cu3 O13 1.897(3) 2_656
Cu3 N10 1.972(4) .
Cu3 N6 1.979(4) .
Cu3 O15 2.000(3) .
V3 O7 1.630(4) .
V3 O8 1.647(4) .
V3 O9 1.789(4) .
V3 O6 1.802(3) .
N3 N4 1.398(6) .
C3 N5 1.313(6) .
C3 N7 1.337(6) .
C4 N6 1.302(6) .
C4 N7 1.357(6) .
V4 O16 1.616(4) .
V4 O13 1.663(3) .
V4 O10 1.765(3) .
V4 O9 1.806(3) .
O5 Cu2 1.936(3) 2_657
C5 N9 1.289(6) .
C5 N11 1.344(7) .
N5 N6 1.370(5) .
V5 O14 1.637(3) .
V5 O12 1.642(4) .
V5 O10 1.789(3) .
V5 O11 1.810(4) 2_646
C6 N10 1.318(6) .
C6 N11 1.336(7) .
N7 N8 1.411(5) .
N9 N10 1.365(6) .
N11 N12 1.410(6) .
O11 V5 1.810(4) 2_646
O12 Cu1 2.225(4) 1_545
O13 Cu3 1.897(3) 2_656
